data_7021321
loop_
_publ_author_name
'Yang, Miao'
'Li, Xinjie'
'Yu, Jihong'
'Zhu, Jingran'
'Liu, Xiaoxia'
'Chen, Genfu'
'Yan, Yan'

_publ_section_title
;
 LiCu2[BP2O8(OH)2]: a chiral open-framework copper borophosphate via
 spontaneous asymmetrical crystallization.
;
_journal_issue 18
_journal_name_full 'Dalton transactions (Cambridge, England : 2003)'
_journal_page_first 6298
_journal_page_last 6301
_journal_paper_doi 10.1039/c3dt50591j
_journal_volume 42
_journal_year 2013
_chemical_formula_sum 'B Cu2 H2 Li O10 P2'
_chemical_formula_weight 368.79
_chemical_name_systematic
;
?
;
_space_group_IT_number 19
_symmetry_cell_setting orthorhombic
_symmetry_space_group_name_Hall 'P 2ac 2ab'
_symmetry_space_group_name_H-M 'P 21 21 21'
_atom_sites_solution_hydrogens geom
_atom_sites_solution_primary direct
_atom_sites_solution_secondary difmap
_audit_creation_method SHELXL-97
_cell_angle_alpha 90.00
_cell_angle_beta 90.00
_cell_angle_gamma 90.00
_cell_formula_units_Z 4
_cell_length_a 5.3195(10)
_cell_length_b 7.9352(15)
_cell_length_c 17.464(3)
_cell_measurement_reflns_used 1828
_cell_measurement_temperature 296(2)
_cell_measurement_theta_max 28.32
_cell_measurement_theta_min 2.33
_cell_volume 737.2(2)
_computing_cell_refinement 'Bruker SMART'
_computing_data_collection 'Bruker SMART'
_computing_data_reduction 'Bruker SAINT'
_computing_molecular_graphics 'Bruker SHELXTL'
_computing_publication_material 'Bruker SHELXTL'
_computing_structure_refinement 'SHELXL-97 (Sheldrick, 1997)'
_computing_structure_solution 'SHELXS-97 (Sheldrick, 1990)'
_diffrn_ambient_temperature 296(2)
_diffrn_measured_fraction_theta_full 0.998
_diffrn_measured_fraction_theta_max 0.998
_diffrn_measurement_device_type 'CCD area detector'
_diffrn_measurement_method 'phi and omega scans'
_diffrn_radiation_monochromator graphite
_diffrn_radiation_source 'fine-focus sealed tube'
_diffrn_radiation_type MoK\a
_diffrn_radiation_wavelength 0.71073
_diffrn_reflns_av_R_equivalents 0.0206
_diffrn_reflns_av_sigmaI/netI 0.0311
_diffrn_reflns_limit_h_max 6
_diffrn_reflns_limit_h_min -7
_diffrn_reflns_limit_k_max 10
_diffrn_reflns_limit_k_min -10
_diffrn_reflns_limit_l_max 14
_diffrn_reflns_limit_l_min -23
_diffrn_reflns_number 5399
_diffrn_reflns_theta_full 28.32
_diffrn_reflns_theta_max 28.32
_diffrn_reflns_theta_min 2.33
_exptl_absorpt_coefficient_mu 6.248
_exptl_absorpt_correction_type none
_exptl_crystal_colour blue
_exptl_crystal_density_diffrn 3.323
_exptl_crystal_density_meas ?
_exptl_crystal_density_method 'not measured'
_exptl_crystal_description prism
_exptl_crystal_F_000 712
_exptl_crystal_size_max 0.15
_exptl_crystal_size_mid 0.14
_exptl_crystal_size_min 0.13
_refine_diff_density_max 0.322
_refine_diff_density_min -0.487
_refine_diff_density_rms 0.085
_refine_ls_abs_structure_details 'Flack H D (1983), Acta Cryst. A39, 876-881'
_refine_ls_abs_structure_Flack 0.010(11)
_refine_ls_extinction_coef 0.0098(7)
_refine_ls_extinction_expression Fc^*^=kFc[1+0.001xFc^2^\l^3^/sin(2\q)]^-1/4^
_refine_ls_extinction_method SHELXL
_refine_ls_goodness_of_fit_ref 1.052
_refine_ls_hydrogen_treatment mixed
_refine_ls_matrix_type full
_refine_ls_number_parameters 146
_refine_ls_number_reflns 1828
_refine_ls_number_restraints 1
_refine_ls_restrained_S_all 1.054
_refine_ls_R_factor_all 0.0178
_refine_ls_R_factor_gt 0.0172
_refine_ls_shift/su_max 0.001
_refine_ls_shift/su_mean 0.000
_refine_ls_structure_factor_coef Fsqd
_refine_ls_weighting_details 'calc w=1/[\s^2^(Fo^2^)+(0.0216P)^2^+0.0000P] where P=(Fo^2^+2Fc^2^)/3'
_refine_ls_weighting_scheme calc
_refine_ls_wR_factor_gt 0.0468
_refine_ls_wR_factor_ref 0.0470
_reflns_number_gt 1770
_reflns_number_total 1828
_reflns_threshold_expression >2sigma(I)
_cod_data_source_file c3dt50591j.txt
_cod_data_source_block LiCu2[BP2O8(OH)2]
_cod_depositor_comments
;
The following automatic conversions were performed:

'_symmetry_cell_setting' value 'Orthorhombic' changed to
'orthorhombic' according to
/home/saulius/struct/CIF-dictionaries/cif_core.dic dictionary named
'cif_core.dic' version 2.4.2 from 2011-04-26.

Automatic conversion script
Id: cif_fix_values 1891 2012-01-12 08:04:46Z andrius 

The following automatic conversions were performed:

'_exptl_crystal_density_meas' value 'none' was changed to '?' - the
value is perceived as not measured.

Automatic conversion script
Id: cif_fix_values 3008 2015-01-20 13:52:24Z robertas 
;
_cod_original_sg_symbol_H-M P2(1)2(1)2(1)
_cod_original_formula_sum ' B Cu2 H2 Li O10 P2'
_cod_database_code 7021321

loop_
_symmetry_equiv_pos_as_xyz
'x, y, z'
'-x+1/2, -y, z+1/2'
'-x, y+1/2, -z+1/2'
'x+1/2, -y+1/2, -z'

loop_
_atom_site_label
_atom_site_type_symbol
_atom_site_fract_x
_atom_site_fract_y
_atom_site_fract_z
_atom_site_U_iso_or_equiv
_atom_site_adp_type
_atom_site_occupancy
_atom_site_symmetry_multiplicity
_atom_site_calc_flag
_atom_site_refinement_flags
Cu1 Cu 0.94901(7) 0.16076(4) 0.980387(18) 0.01017(9) Uani 1 1 d .
Cu2 Cu 0.96428(6) 0.82686(4) 0.843381(18) 0.00882(9) Uani 1 1 d .
P2 P 0.93942(13) 0.49164(7) 1.09308(4) 0.00584(14) Uani 1 1 d .
P1 P 0.74605(12) 0.46396(8) 0.88132(4) 0.00662(14) Uani 1 1 d .
B1 B 0.7181(5) 0.5885(4) 0.73572(17) 0.0071(5) Uani 1 1 d .
Li1 Li 0.7423(9) -0.1352(6) 1.0471(3) 0.0154(10) Uani 1 1 d .
O4 O 0.8720(3) 0.2932(2) 0.89209(11) 0.0093(4) Uani 1 1 d .
O3 O 0.9329(3) 0.6080(2) 0.89349(11) 0.0105(4) Uani 1 1 d .
O2 O 1.0292(3) 1.0420(2) 0.79291(10) 0.0094(4) Uani 1 1 d .
H2 H 0.9676 1.1168 0.8140 0.014 Uiso 1 1 d R
O1 O 1.0161(3) 0.0164(2) 1.06674(11) 0.0112(4) Uani 1 1 d .
O5 O 0.6984(3) -0.0348(2) 0.93987(11) 0.0097(4) Uani 1 1 d .
O6 O 0.8166(3) 0.3483(2) 1.04792(11) 0.0094(4) Uani 1 1 d .
O8 O 0.7253(3) 0.7594(2) 0.76470(11) 0.0100(4) Uani 1 1 d D
H8 H 0.6249 0.8355 0.7398 0.015 Uiso 1 1 d RD
O9 O 0.9789(3) 0.4310(2) 1.17737(10) 0.0080(4) Uani 1 1 d .
O10 O 0.6488(3) 0.4676(2) 0.79633(11) 0.0101(4) Uani 1 1 d .
O7A O 0.7666(3) 0.6466(2) 1.09244(11) 0.0106(4) Uani 1 1 d .

loop_
_atom_site_aniso_label
_atom_site_aniso_U_11
_atom_site_aniso_U_22
_atom_site_aniso_U_33
_atom_site_aniso_U_23
_atom_site_aniso_U_13
_atom_site_aniso_U_12
Cu1 0.01115(15) 0.01127(15) 0.00808(16) 0.00282(13) -0.00072(13) 0.00162(14)
Cu2 0.00928(15) 0.00790(15) 0.00928(16) 0.00110(12) -0.00286(12) -0.00230(14)
P2 0.0060(3) 0.0065(3) 0.0050(3) 0.0001(2) 0.0011(2) 0.0007(2)
P1 0.0074(3) 0.0071(3) 0.0053(3) 0.0011(3) -0.0001(3) -0.0006(2)
B1 0.0093(13) 0.0100(13) 0.0019(12) 0.0006(11) -0.0007(11) 0.0012(11)
Li1 0.012(2) 0.017(3) 0.017(2) 0.004(2) -0.001(2) -0.0038(18)
O4 0.0124(8) 0.0093(9) 0.0063(9) 0.0006(7) -0.0008(7) 0.0025(7)
O3 0.0113(8) 0.0090(8) 0.0113(9) 0.0023(7) -0.0053(8) -0.0029(7)
O2 0.0088(8) 0.0088(8) 0.0105(9) -0.0012(7) 0.0024(8) 0.0012(7)
O1 0.0117(9) 0.0129(8) 0.0089(9) 0.0045(7) -0.0034(8) -0.0016(8)
O5 0.0095(8) 0.0084(9) 0.0112(10) 0.0021(8) -0.0038(8) -0.0012(7)
O6 0.0081(8) 0.0112(9) 0.0088(9) -0.0026(8) -0.0008(7) -0.0006(7)
O8 0.0106(9) 0.0074(8) 0.0120(10) -0.0012(8) -0.0046(8) 0.0024(7)
O9 0.0062(8) 0.0116(8) 0.0064(8) 0.0000(7) 0.0023(7) 0.0016(7)
O10 0.0137(8) 0.0113(9) 0.0052(9) 0.0031(8) -0.0035(7) -0.0044(7)
O7A 0.0107(8) 0.0083(9) 0.0129(9) 0.0017(8) 0.0037(8) 0.0033(7)

loop_
_atom_type_symbol
_atom_type_description
_atom_type_scat_dispersion_real
_atom_type_scat_dispersion_imag
_atom_type_scat_source
Li Li -0.0003 0.0001 'International Tables Vol C Tables 4.2.6.8 and 6.1.1.4'
H H 0.0000 0.0000 'International Tables Vol C Tables 4.2.6.8 and 6.1.1.4'
B B 0.0013 0.0007 'International Tables Vol C Tables 4.2.6.8 and 6.1.1.4'
O O 0.0106 0.0060 'International Tables Vol C Tables 4.2.6.8 and 6.1.1.4'
P P 0.1023 0.0942 'International Tables Vol C Tables 4.2.6.8 and 6.1.1.4'
Cu Cu 0.3201 1.2651 'International Tables Vol C Tables 4.2.6.8 and 6.1.1.4'

loop_
_geom_angle_atom_site_label_1
_geom_angle_atom_site_label_2
_geom_angle_atom_site_label_3
_geom_angle
_geom_angle_site_symmetry_1
_geom_angle_site_symmetry_3
O4 Cu1 O1 176.66(8) . .
O4 Cu1 O6 91.69(8) . 4_557
O1 Cu1 O6 89.49(8) . 4_557
O4 Cu1 O6 89.50(8) . .
O1 Cu1 O6 92.60(8) . .
O6 Cu1 O6 120.38(7) 4_557 .
O4 Cu1 O5 89.92(8) . .
O1 Cu1 O5 86.78(7) . .
O6 Cu1 O5 119.42(8) 4_557 .
O6 Cu1 O5 120.19(7) . .
O4 Cu1 Li1 134.63(12) . .
O1 Cu1 Li1 42.25(12) . .
O6 Cu1 Li1 116.46(11) 4_557 .
O6 Cu1 Li1 103.52(12) . .
O5 Cu1 Li1 45.87(12) . .
O8 Cu2 O3 90.91(8) . .
O8 Cu2 O2 92.13(8) . .
O3 Cu2 O2 174.70(8) . .
O8 Cu2 O7A 164.42(8) . 4_567
O3 Cu2 O7A 84.84(8) . 4_567
O2 Cu2 O7A 91.08(8) . 4_567
O8 Cu2 Li1 131.63(12) . 4_557
O3 Cu2 Li1 43.15(11) . 4_557
O2 Cu2 Li1 132.56(12) . 4_557
O7A Cu2 Li1 41.75(11) 4_567 4_557
O6 P2 O5 110.87(11) . 4_557
O6 P2 O7A 109.62(11) . .
O5 P2 O7A 110.91(10) 4_557 .
O6 P2 O9 108.31(10) . .
O5 P2 O9 107.56(11) 4_557 .
O7A P2 O9 109.50(10) . .
O4 P1 O3 111.19(10) . .
O4 P1 O1 111.65(10) . 4_457
O3 P1 O1 111.16(11) . 4_457
O4 P1 O10 106.12(11) . .
O3 P1 O10 109.35(10) . .
O1 P1 O10 107.14(11) 4_457 .
O8 B1 O9 111.1(2) . 2_664
O8 B1 O10 111.4(2) . .
O9 B1 O10 104.5(2) 2_664 .
O8 B1 O2 109.1(2) . 3_746
O9 B1 O2 112.8(2) 2_664 3_746
O10 B1 O2 107.9(2) . 3_746
O7A Li1 O1 116.3(3) 1_545 .
O7A Li1 O3 86.4(2) 1_545 4_457
O1 Li1 O3 118.3(3) . 4_457
O7A Li1 O5 137.7(3) 1_545 .
O1 Li1 O5 90.3(2) . .
O3 Li1 O5 110.2(2) 4_457 .
O7A Li1 Cu1 153.3(2) 1_545 .
O1 Li1 Cu1 42.44(11) . .
O3 Li1 Cu1 116.8(2) 4_457 .
O5 Li1 Cu1 49.31(12) . .
O7A Li1 Cu2 43.47(11) 1_545 4_457
O1 Li1 Cu2 127.4(2) . 4_457
O3 Li1 Cu2 43.00(11) 4_457 4_457
O5 Li1 Cu2 139.5(2) . 4_457
Cu1 Li1 Cu2 156.2(2) . 4_457
P1 O4 Cu1 133.10(12) . .
P1 O3 Cu2 131.16(11) . .
P1 O3 Li1 134.64(18) . 4_557
Cu2 O3 Li1 93.85(17) . 4_557
B1 O2 Cu2 122.06(16) 3_756 .
P1 O1 Li1 140.86(19) 4_557 .
P1 O1 Cu1 123.45(11) 4_557 .
Li1 O1 Cu1 95.31(17) . .
P2 O5 Li1 122.21(18) 4_457 .
P2 O5 Cu1 121.11(11) 4_457 .
Li1 O5 Cu1 84.82(15) . .
P2 O6 Cu1 124.49(11) . 4_457
P2 O6 Cu1 134.25(11) . .
Cu1 O6 Cu1 99.67(8) 4_457 .
B1 O8 Cu2 121.43(16) . .
B1 O9 P2 126.13(16) 2_665 .
B1 O10 P1 127.39(17) . .
P2 O7A Li1 140.39(19) . 1_565
P2 O7A Cu2 124.75(11) . 4_467
Li1 O7A Cu2 94.78(17) 1_565 4_467

loop_
_geom_bond_atom_site_label_1
_geom_bond_atom_site_label_2
_geom_bond_distance
_geom_bond_site_symmetry_2
Cu1 O4 1.9107(19) .
Cu1 O1 1.9271(18) .
Cu1 O6 2.0184(17) 4_557
Cu1 O6 2.0253(19) .
Cu1 O5 2.1646(18) .
Cu1 Li1 2.843(5) .
Cu2 O8 1.9469(19) .
Cu2 O3 1.9521(18) .
Cu2 O2 1.9524(18) .
Cu2 O7A 1.9716(18) 4_567
Cu2 Li1 2.856(5) 4_557
P2 O6 1.5303(19) .
P2 O5 1.5315(18) 4_557
P2 O7A 1.5351(19) .
P2 O9 1.5628(19) .
P1 O4 1.5231(18) .
P1 O3 1.5292(19) .
P1 O1 1.5308(19) 4_457
P1 O10 1.572(2) .
B1 O8 1.448(3) .
B1 O9 1.470(3) 2_664
B1 O10 1.475(3) .
B1 O2 1.481(3) 3_746
Li1 O7A 1.908(5) 1_545
Li1 O1 1.920(5) .
Li1 O3 1.957(5) 4_457
Li1 O5 2.049(5) .
Li1 Cu2 2.856(5) 4_457
O3 Li1 1.957(5) 4_557
O2 B1 1.481(3) 3_756
O1 P1 1.5308(19) 4_557
O5 P2 1.5315(18) 4_457
O6 Cu1 2.0184(17) 4_457
O9 B1 1.470(3) 2_665
O7A Li1 1.908(5) 1_565
O7A Cu2 1.9716(18) 4_467

loop_
_geom_hbond_atom_site_label_D
_geom_hbond_atom_site_label_H
_geom_hbond_atom_site_label_A
_geom_hbond_distance_DH
_geom_hbond_distance_HA
_geom_hbond_distance_DA
_geom_hbond_angle_DHA
_geom_hbond_site_symmetry_A
O2 H2 O4 0.77 2.02 2.770(3) 164.3 1_565
O8 H8 O10 0.92 1.90 2.797(3) 165.3 3_656
O8 H8 O9 0.92 2.47 2.962(3) 113.5 4_467
